data_7103887
loop_
_publ_author_name
'Yamada, Jun-ichi'
'Toita, Takashi'
'Akutsu, Hiroki'
'Nakatsuji, Shin'ichi'
'Nishikawa, Hiroyuki'
'Ikemoto, Isao'
'Kikuchi, Koichi'
'Choi, Eun S.'
'Graf, David'
'Brooks, James S.'

_publ_section_title
;
 A new organic superconductor, \b-(BDA-TTP)2GaCl4 [BDA-TTP =
 2,5-(1,3-dithian-2-ylidene)-1,3,4,6-tetrathiapentalene]
;
_journal_coden_ASTM CHCOFS
_journal_issue 17
_journal_name_full
;
 Chemical Communications (Cambridge, United Kingdom)
;
_journal_page_first 2230
_journal_page_last 2231
_journal_paper_doi 10.1039/b306314c
_journal_year 2003
_chemical_compound_source 'synthesized by the authors'
_chemical_formula_moiety '2(C12 H12 S8), (Ga Cl4)'
_chemical_formula_sum 'C24 H24 Cl4 Ga S16'
_chemical_formula_weight 1036.95
_space_group_IT_number 14
_symmetry_cell_setting monoclinic
_symmetry_Int_Tables_number 14
_symmetry_space_group_name_Hall '-P 2yab'
_symmetry_space_group_name_H-M 'P 1 21/a 1'
_audit_creation_date 2003-05-15
_audit_creation_method 'by teXsan for Windows v1.06'
_cell_angle_alpha 90
_cell_angle_beta 91.1990(4)
_cell_angle_gamma 90
_cell_formula_units_Z 4
_cell_length_a 12.4693(11)
_cell_length_b 38.768(5)
_cell_length_c 7.7351(2)
_cell_measurement_reflns_used 0
_cell_measurement_temperature 298
_cell_measurement_theta_max 0.0
_cell_measurement_theta_min 0.0
_cell_volume 3738.4(6)
_computing_cell_refinement 'MSC/AFC Diffractometer Control'
_computing_data_collection 'MSC/AFC Diffractometer Control'
_computing_data_reduction 'teXsan for Windows version 1.06'
_computing_publication_material 'teXsan for Windows version 1.06'
_computing_structure_refinement 'CRYSTALS (Watkin et al 2001)'
_computing_structure_solution
;
SIR92 (Altomare, et. al. 1994)
;
_diffrn_ambient_temperature 298
_diffrn_measured_fraction_theta_full 0.987
_diffrn_measured_fraction_theta_max 0.974
_diffrn_measurement_device 'Rigaku AFC7'
_diffrn_measurement_method CCD
_diffrn_orient_matrix_UB_11 0.00000
_diffrn_orient_matrix_UB_12 0.00000
_diffrn_orient_matrix_UB_13 0.00000
_diffrn_orient_matrix_UB_21 0.00000
_diffrn_orient_matrix_UB_22 0.00000
_diffrn_orient_matrix_UB_23 0.00000
_diffrn_orient_matrix_UB_31 0.00000
_diffrn_orient_matrix_UB_32 0.00000
_diffrn_orient_matrix_UB_33 0.00000
_diffrn_radiation_detector 'Quantum CCD'
_diffrn_radiation_monochromator graphite
_diffrn_radiation_source 'Rigaku rotating anode'
_diffrn_radiation_type 'Mo K\a'
_diffrn_radiation_wavelength 0.7107
_diffrn_reflns_av_R_equivalents 0.051
_diffrn_reflns_av_sigmaI/netI 0.020
_diffrn_reflns_limit_h_max 0
_diffrn_reflns_limit_h_min -16
_diffrn_reflns_limit_k_max 0
_diffrn_reflns_limit_k_min -50
_diffrn_reflns_limit_l_max 10
_diffrn_reflns_limit_l_min -9
_diffrn_reflns_number 8487
_diffrn_reflns_reduction_process 'Lp corrections applied'
_diffrn_reflns_theta_full 24.473
_diffrn_reflns_theta_max 27.51
_diffrn_reflns_theta_min 0.52
_diffrn_standards_decay_% 0.00
_diffrn_standards_interval_count 0
_diffrn_standards_number 0
_exptl_absorpt_coefficient_mu 1.937
_exptl_absorpt_correction_T_max 1.130
_exptl_absorpt_correction_T_min 0.501
_exptl_absorpt_correction_type empirical
_exptl_absorpt_process_details
;
HIGASHI, T. (1995). Abscor - Empirical Absorption Correction,
Rigaku Corporation, Tokyo, Japan.
;
_exptl_crystal_colour black
_exptl_crystal_density_diffrn 1.842
_exptl_crystal_density_meas ?
_exptl_crystal_description 'elongated plate'
_exptl_crystal_F_000 2092.00
_exptl_crystal_size_max 0.50
_exptl_crystal_size_mid 0.20
_exptl_crystal_size_min 0.03
_refine_diff_density_max 0.569
_refine_diff_density_min -0.525
_refine_ls_extinction_method none
_refine_ls_goodness_of_fit_ref 1.1052
_refine_ls_hydrogen_treatment refxyz
_refine_ls_matrix_type full
_refine_ls_number_constraints 0
_refine_ls_number_parameters 478
_refine_ls_number_reflns 5603
_refine_ls_number_restraints 0
_refine_ls_R_factor_all 0.0920
_refine_ls_R_factor_gt 0.0547
_refine_ls_shift/su_max 0.001226
_refine_ls_structure_factor_coef F
_refine_ls_weighting_details
;
Method = Prince modified Chebychev polynomial, (Watkin, 1994)
W = [weight] * [1-(deltaF/6*sigmaF)^2]^2

4.69 -0.513 2.80
;
_refine_ls_weighting_scheme calc
_refine_ls_wR_factor_all 0.0638
_refine_ls_wR_factor_ref 0.0534
_reflns_number_gt 5603
_reflns_number_total 8344
_reflns_threshold_expression I>3.00\s(I)
_cod_data_source_file b306314c.txt
_cod_data_source_block (BDA-TTP)2GaCl4
_cod_original_sg_symbol_H-M 'P 21/a     '
_cod_original_formula_sum 'C24 H24 Cl4 Ga S16 '
_cod_database_code 7103887

loop_
_symmetry_equiv_pos_as_xyz
'   +x,   +y,   +z'
'1/2-x,1/2+y,   -z'
'   -x,   -y,   -z'
'1/2+x,1/2-y,   +z'

loop_
_atom_site_label
_atom_site_type_symbol
_atom_site_fract_x
_atom_site_fract_y
_atom_site_fract_z
_atom_site_U_iso_or_equiv
_atom_site_occupancy
_atom_site_adp_type
_atom_site_attached_hydrogens
Ga1 Ga 0.60967(4) -0.251246(13) 0.61941(7) 0.0375 1.0000 Uani .
Cl1 Cl 0.70004(12) -0.27853(4) 0.8186(2) 0.0636 1.0000 Uani .
Cl2 Cl 0.51848(14) -0.28865(5) 0.4715(3) 0.0864 1.0000 Uani .
Cl3 Cl 0.50693(13) -0.21372(4) 0.7409(2) 0.0710 1.0000 Uani .
Cl4 Cl 0.71789(13) -0.22425(4) 0.4520(2) 0.0649 1.0000 Uani .
S1 S 0.04411(9) 0.13631(3) 1.07511(17) 0.0387 1.0000 Uani .
S2 S 0.28645(9) 0.15077(3) 1.09096(16) 0.0376 1.0000 Uani .
S3 S 0.09323(8) 0.05921(3) 0.98706(16) 0.0348 1.0000 Uani .
S4 S 0.32866(8) 0.07376(3) 0.99561(16) 0.0350 1.0000 Uani .
S5 S 0.13708(8) -0.01368(3) 0.85679(16) 0.0355 1.0000 Uani .
S6 S 0.37217(8) 0.00050(3) 0.86829(16) 0.0347 1.0000 Uani .
S7 S 0.17731(9) -0.09031(3) 0.77989(19) 0.0442 1.0000 Uani .
S8 S 0.42122(9) -0.07547(3) 0.7818(2) 0.0469 1.0000 Uani .
S9 S 0.53721(8) 0.13573(3) 0.83058(16) 0.0360 1.0000 Uani .
S10 S 0.77837(9) 0.15209(3) 0.82724(16) 0.0364 1.0000 Uani .
S11 S 0.58849(8) 0.05920(3) 0.73438(16) 0.0328 1.0000 Uani .
S12 S 0.82357(8) 0.07460(3) 0.74483(16) 0.0338 1.0000 Uani .
S13 S 0.63576(8) -0.01380(3) 0.60866(16) 0.0350 1.0000 Uani .
S14 S 0.86991(8) 0.00189(3) 0.61550(16) 0.0344 1.0000 Uani .
S15 S 0.67976(9) -0.08969(3) 0.5210(2) 0.0491 1.0000 Uani .
S16 S 0.92384(9) -0.07381(3) 0.53184(19) 0.0445 1.0000 Uani .
C1 C 0.0421(4) 0.17923(13) 0.9848(8) 0.0478 1.0000 Uani .
C2 C 0.1323(5) 0.20243(13) 1.0525(9) 0.0519 1.0000 Uani .
C3 C 0.2412(4) 0.19081(13) 0.9928(7) 0.0464 1.0000 Uani .
C4 C 0.1769(3) 0.12336(11) 1.0449(6) 0.0303 1.0000 Uani .
C5 C 0.1972(3) 0.09000(11) 1.0117(6) 0.0303 1.0000 Uani .
C6 C 0.1793(3) 0.0272(1) 0.9178(6) 0.0308 1.0000 Uani .
C7 C 0.2861(3) 0.0336(1) 0.9232(6) 0.0303 1.0000 Uani .
C8 C 0.2679(3) -0.02906(11) 0.8291(6) 0.0314 1.0000 Uani .
C9 C 0.2876(3) -0.06278(11) 0.7863(6) 0.0328 1.0000 Uani .
C10 C 0.2219(4) -0.12833(13) 0.6670(7) 0.0407 1.0000 Uani .
C11 C 0.3316(4) -0.14090(12) 0.7229(7) 0.0380 1.0000 Uani .
C12 C 0.4222(4) -0.11697(13) 0.6757(7) 0.0388 1.0000 Uani .
C13 C 0.5302(4) 0.17849(13) 0.7380(8) 0.0451 1.0000 Uani .
C14 C 0.6188(5) 0.20269(13) 0.7966(8) 0.0491 1.0000 Uani .
C15 C 0.7279(4) 0.19210(12) 0.7343(7) 0.0430 1.0000 Uani .
C16 C 0.6704(3) 0.1237(1) 0.7899(5) 0.0275 1.0000 Uani .
C17 C 0.6912(3) 0.0903(1) 0.7583(5) 0.0274 1.0000 Uani .
C18 C 0.6762(3) 0.0274(1) 0.6664(6) 0.0298 1.0000 Uani .
C19 C 0.7822(3) 0.0345(1) 0.6707(5) 0.0289 1.0000 Uani .
C20 C 0.7676(3) -0.02859(11) 0.5774(6) 0.0324 1.0000 Uani .
C21 C 0.7883(3) -0.06186(11) 0.5337(6) 0.0324 1.0000 Uani .
C22 C 0.7270(4) -0.12819(13) 0.4138(7) 0.0398 1.0000 Uani .
C23 C 0.8379(4) -0.13943(13) 0.4694(7) 0.0401 1.0000 Uani .
C24 C 0.9254(4) -0.11506(12) 0.4207(7) 0.0381 1.0000 Uani .
H1 H 0.048(4) 0.1750(14) 0.850(6) 0.0507 1.0000 Uiso .
H2 H -0.021(4) 0.1861(14) 1.011(6) 0.0507 1.0000 Uiso .
H3 H 0.133(4) 0.2243(15) 0.992(6) 0.0507 1.0000 Uiso .
H4 H 0.126(4) 0.2064(14) 1.180(6) 0.0507 1.0000 Uiso .
H5 H 0.291(4) 0.2072(15) 1.018(6) 0.0507 1.0000 Uiso .
H6 H 0.235(4) 0.1866(14) 0.871(6) 0.0507 1.0000 Uiso .
H7 H 0.173(4) -0.1448(15) 0.696(6) 0.0507 1.0000 Uiso .
H8 H 0.216(4) -0.1254(14) 0.557(6) 0.0507 1.0000 Uiso .
H9 H 0.335(4) -0.1462(14) 0.840(6) 0.0507 1.0000 Uiso .
H10 H 0.342(4) -0.1636(15) 0.667(6) 0.0507 1.0000 Uiso .
H11 H 0.423(4) -0.1105(14) 0.550(6) 0.0507 1.0000 Uiso .
H12 H 0.491(4) -0.1265(14) 0.708(5) 0.0507 1.0000 Uiso .
H13 H 0.519(4) 0.1750(14) 0.623(6) 0.0507 1.0000 Uiso .
H14 H 0.462(4) 0.1866(14) 0.774(6) 0.0507 1.0000 Uiso .
H15 H 0.604(4) 0.2257(15) 0.746(5) 0.0507 1.0000 Uiso .
H16 H 0.629(4) 0.2048(14) 0.919(6) 0.0507 1.0000 Uiso .
H17 H 0.783(4) 0.2088(15) 0.772(5) 0.0507 1.0000 Uiso .
H18 H 0.735(4) 0.1913(14) 0.610(6) 0.0507 1.0000 Uiso .
H19 H 0.674(4) -0.1436(14) 0.459(6) 0.0507 1.0000 Uiso .
H20 H 0.720(4) -0.1250(14) 0.293(6) 0.0507 1.0000 Uiso .
H21 H 0.839(4) -0.1432(14) 0.601(6) 0.0507 1.0000 Uiso .
H22 H 0.849(4) -0.1643(15) 0.414(6) 0.0507 1.0000 Uiso .
H23 H 0.921(4) -0.1105(14) 0.301(6) 0.0507 1.0000 Uiso .
H24 H 0.995(4) -0.1231(14) 0.446(5) 0.0507 1.0000 Uiso .

loop_
_atom_site_aniso_label
_atom_site_aniso_U_11
_atom_site_aniso_U_22
_atom_site_aniso_U_33
_atom_site_aniso_U_23
_atom_site_aniso_U_13
_atom_site_aniso_U_12
Ga1 0.0331(2) 0.0323(2) 0.0471(3) -0.0008(2) 0.0034(2) -0.0000(2)
Cl1 0.0636(9) 0.0499(8) 0.077(1) 0.0182(7) -0.0091(7) 0.0092(6)
Cl2 0.063(1) 0.0974(13) 0.0992(13) -0.0416(11) 0.0047(9) -0.0369(9)
Cl3 0.0649(9) 0.068(1) 0.0805(11) -0.0069(8) 0.0123(8) 0.0306(8)
Cl4 0.0676(9) 0.0490(8) 0.079(1) 0.0125(7) 0.0252(8) -0.0086(7)
S1 0.0289(5) 0.0353(6) 0.0520(7) 0.0008(5) 0.0065(5) 0.0006(4)
S2 0.0305(5) 0.0323(6) 0.0502(7) -0.0028(5) 0.0016(5) -0.0038(4)
S3 0.0221(5) 0.0282(5) 0.0543(7) 0.0026(5) 0.0029(5) -0.0018(4)
S4 0.0223(5) 0.0284(5) 0.0541(7) -0.0007(5) -0.0013(5) -0.0027(4)
S5 0.0221(5) 0.0281(5) 0.0561(7) -0.0011(5) -0.0010(5) -0.0024(4)
S6 0.0221(5) 0.0283(5) 0.0537(7) -0.0003(5) 0.0019(5) -0.0022(4)
S7 0.0262(5) 0.0322(6) 0.0742(9) -0.0089(6) 0.0037(5) -0.0032(4)
S8 0.0244(5) 0.0364(6) 0.0799(9) -0.0104(6) 0.0006(6) -0.0002(4)
S9 0.0269(5) 0.0316(5) 0.0497(7) -0.0012(5) 0.0049(5) 0.0021(4)
S10 0.0291(5) 0.0303(5) 0.0496(7) -0.0040(5) 0.0007(5) -0.0051(4)
S11 0.0224(5) 0.0243(5) 0.0519(7) -0.0013(4) 0.0040(4) 0.0004(4)
S12 0.0226(5) 0.0271(5) 0.0516(7) -0.0020(5) -0.0002(4) -0.0012(4)
S13 0.0243(5) 0.0265(5) 0.0541(7) -0.0031(5) 0.0012(5) -0.0007(4)
S14 0.0219(5) 0.0276(5) 0.0538(7) -0.0030(5) 0.0036(5) 0.0006(4)
S15 0.0270(6) 0.0338(6) 0.087(1) -0.0160(6) 0.0064(6) -0.0022(4)
S16 0.0260(5) 0.0336(6) 0.0739(9) -0.0115(6) 0.0010(5) 0.0020(4)
C1 0.045(3) 0.037(2) 0.061(3) 0.006(2) 0.001(2) 0.013(2)
C2 0.056(3) 0.028(2) 0.072(4) -0.003(2) 0.004(3) 0.003(2)
C3 0.053(3) 0.033(2) 0.053(3) 0.000(2) 0.003(2) -0.013(2)
C4 0.0255(19) 0.0262(19) 0.039(2) -0.0003(17) 0.0032(17) 0.0005(16)
C5 0.0238(18) 0.031(2) 0.036(2) 0.0038(17) 0.0021(17) 0.0006(16)
C6 0.028(2) 0.0249(19) 0.039(2) 0.0063(17) 0.0005(17) -0.0036(16)
C7 0.028(2) 0.0254(19) 0.037(2) -0.0000(17) 0.0022(17) -0.0008(16)
C8 0.0229(19) 0.030(2) 0.042(2) 0.0037(18) -0.0011(17) -0.0008(16)
C9 0.028(2) 0.030(2) 0.040(2) 0.0028(18) -0.0007(18) -0.0020(16)
C10 0.042(2) 0.040(3) 0.040(3) 0.001(2) -0.001(2) -0.003(2)
C11 0.041(2) 0.033(2) 0.040(3) 0.001(2) 0.003(2) 0.0020(19)
C12 0.031(2) 0.042(2) 0.043(3) 0.001(2) 0.003(2) 0.0052(19)
C13 0.045(3) 0.034(2) 0.056(3) 0.005(2) -0.003(2) 0.013(2)
C14 0.056(3) 0.027(2) 0.064(3) -0.005(2) -0.003(3) 0.004(2)
C15 0.056(3) 0.030(2) 0.044(3) 0.002(2) 0.010(2) -0.004(2)
C16 0.0265(19) 0.0261(19) 0.030(2) 0.0001(16) 0.0042(16) 0.0024(15)
C17 0.0235(18) 0.0263(19) 0.033(2) 0.0016(16) 0.0044(16) -0.0008(15)
C18 0.0255(19) 0.0249(19) 0.039(2) -0.0013(17) 0.0023(17) -0.0033(15)
C19 0.0285(19) 0.0231(18) 0.035(2) 0.0031(17) 0.0025(17) 0.0010(15)
C20 0.027(2) 0.028(2) 0.042(2) 0.0027(18) -0.0001(18) 0.0032(16)
C21 0.030(2) 0.030(2) 0.037(2) -0.0024(18) 0.0014(17) 0.0033(16)
C22 0.035(2) 0.038(2) 0.046(3) -0.004(2) -0.001(2) 0.0020(19)
C23 0.038(2) 0.036(2) 0.046(3) 0.002(2) -0.001(2) 0.0023(19)
C24 0.035(2) 0.036(2) 0.043(3) 0.004(2) 0.004(2) 0.0049(19)

loop_
_atom_type_symbol
_atom_type_oxidation_number
_atom_type_number_in_cell
_atom_type_scat_dispersion_real
_atom_type_scat_dispersion_imag
_atom_type_scat_source
C 0 96 0.002 0.002
;International Tables for Crystallography
(1992, Vol. C, Table 6.1.1.2)
;
H 0 96 0.000 0.000
;International Tables for Crystallography
(1992, Vol. C, Table 6.1.1.2)
;
S 0 64 0.110 0.124
;International Tables for Crystallography
(1992, Vol. C, Table 6.1.1.2)
;
Cl 0 16 0.132 0.159
;International Tables for Crystallography
(1992, Vol. C, Tables 4.2.6.8 and 6.1.1.1)
;
Ga 0 4 0.163 1.609
;International Tables for Crystallography
(1992, Vol. C, Tables 4.2.6.8 and 6.1.1.1)
;

loop_
_geom_angle_atom_site_label_1
_geom_angle_site_symmetry_1
_geom_angle_atom_site_label_2
_geom_angle_site_symmetry_2
_geom_angle_atom_site_label_3
_geom_angle_site_symmetry_3
_geom_angle
_geom_angle_publ_flag
Cl1 . Ga1 . Cl2 . 108.04(8) yes
Cl1 . Ga1 . Cl3 . 108.86(7) yes
Cl2 . Ga1 . Cl3 . 111.82(8) yes
Cl1 . Ga1 . Cl4 . 109.93(7) yes
Cl2 . Ga1 . Cl4 . 109.67(8) yes
Cl3 . Ga1 . Cl4 . 108.50(7) yes
C1 . S1 . C4 . 102.6(2) yes
C3 . S2 . C4 . 101.5(2) yes
C5 . S3 . C6 . 93.40(19) yes
C5 . S4 . C7 . 93.7(2) yes
C6 . S5 . C8 . 93.8(2) yes
C7 . S6 . C8 . 93.8(2) yes
C9 . S7 . C10 . 105.3(2) yes
C9 . S8 . C12 . 106.1(2) yes
C13 . S9 . C16 . 102.1(2) yes
C15 . S10 . C16 . 102.2(2) yes
C17 . S11 . C18 . 93.24(19) yes
C17 . S12 . C19 . 93.28(19) yes
C18 . S13 . C20 . 93.9(2) yes
C19 . S14 . C20 . 94.14(19) yes
C21 . S15 . C22 . 106.1(2) yes
C21 . S16 . C24 . 104.9(2) yes
S1 . C1 . C2 . 114.1(4) yes
S1 . C1 . H1 . 103.9(29) no
C2 . C1 . H1 . 111.3(28) no
S1 . C1 . H2 . 101.5(36) no
C2 . C1 . H2 . 114.4(35) no
H1 . C1 . H2 . 110.9(40) no
C1 . C2 . C3 . 112.3(5) yes
C1 . C2 . H3 . 111.5(29) no
C3 . C2 . H3 . 95.2(29) no
C1 . C2 . H4 . 110.7(30) no
C3 . C2 . H4 . 116.0(29) no
H3 . C2 . H4 . 110.2(43) no
S2 . C3 . C2 . 113.7(4) yes
S2 . C3 . H5 . 107.4(33) no
C2 . C3 . H5 . 110.1(32) no
S2 . C3 . H6 . 106.7(32) no
C2 . C3 . H6 . 107.0(30) no
H5 . C3 . H6 . 112.0(42) no
S1 . C4 . S2 . 122.1(2) yes
S1 . C4 . C5 . 118.9(3) yes
S2 . C4 . C5 . 118.1(3) yes
S3 . C5 . S4 . 115.6(2) yes
S3 . C5 . C4 . 122.0(3) yes
S4 . C5 . C4 . 122.4(3) yes
S3 . C6 . S5 . 123.5(2) yes
S3 . C6 . C7 . 118.2(3) yes
S5 . C6 . C7 . 118.1(3) yes
S4 . C7 . S6 . 123.9(2) yes
S4 . C7 . C6 . 118.0(3) yes
S6 . C7 . C6 . 118.0(3) yes
S5 . C8 . S6 . 116.4(2) yes
S5 . C8 . C9 . 121.7(3) yes
S6 . C8 . C9 . 121.9(3) yes
S7 . C9 . S8 . 125.6(3) yes
S7 . C9 . C8 . 116.5(3) yes
S8 . C9 . C8 . 116.8(3) yes
S7 . C10 . C11 . 114.3(3) yes
S7 . C10 . H7 . 103.7(32) no
C11 . C10 . H7 . 107.8(32) no
S7 . C10 . H8 . 110.5(37) no
C11 . C10 . H8 . 112.7(34) no
H7 . C10 . H8 . 107.1(45) no
C10 . C11 . C12 . 114.3(4) yes
C10 . C11 . H9 . 111.9(31) no
C12 . C11 . H9 . 110.7(32) no
C10 . C11 . H10 . 106.9(28) no
C12 . C11 . H10 . 109.6(28) no
H9 . C11 . H10 . 102.7(43) no
S8 . C12 . C11 . 115.1(3) yes
S8 . C12 . H11 . 102.7(30) no
C11 . C12 . H11 . 114.1(28) no
S8 . C12 . H12 . 103.9(31) no
C11 . C12 . H12 . 111.5(31) no
H11 . C12 . H12 . 108.6(38) no
S9 . C13 . C14 . 114.9(4) yes
S9 . C13 . H13 . 104.8(36) no
C14 . C13 . H13 . 119.2(34) no
S9 . C13 . H14 . 103.0(31) no
C14 . C13 . H14 . 111.2(31) no
H13 . C13 . H14 . 101.9(41) no
C13 . C14 . C15 . 113.2(4) yes
C13 . C14 . H15 . 108.1(28) no
C15 . C14 . H15 . 106.4(28) no
C13 . C14 . H16 . 115.7(32) no
C15 . C14 . H16 . 103.4(31) no
H15 . C14 . H16 . 109.7(43) no
S10 . C15 . C14 . 114.4(4) yes
S10 . C15 . H17 . 102.4(30) no
C14 . C15 . H17 . 110.6(29) no
S10 . C15 . H18 . 109.2(32) no
C14 . C15 . H18 . 115.1(29) no
H17 . C15 . H18 . 103.9(40) no
S9 . C16 . S10 . 121.9(2) yes
S9 . C16 . C17 . 118.3(3) yes
S10 . C16 . C17 . 118.8(3) yes
S11 . C17 . S12 . 115.8(2) yes
S11 . C17 . C16 . 122.3(3) yes
S12 . C17 . C16 . 121.9(3) yes
S11 . C18 . S13 . 123.4(2) yes
S11 . C18 . C19 . 118.1(3) yes
S13 . C18 . C19 . 118.3(3) yes
S12 . C19 . S14 . 123.5(2) yes
S12 . C19 . C18 . 118.4(3) yes
S14 . C19 . C18 . 117.9(3) yes
S13 . C20 . S14 . 115.7(2) yes
S13 . C20 . C21 . 121.7(3) yes
S14 . C20 . C21 . 122.6(3) yes
S15 . C21 . S16 . 126.0(3) yes
S15 . C21 . C20 . 116.9(3) yes
S16 . C21 . C20 . 116.2(3) yes
S15 . C22 . C23 . 114.5(3) yes
S15 . C22 . H19 . 96.6(31) no
C23 . C22 . H19 . 110.5(30) no
S15 . C22 . H20 . 108.7(33) no
C23 . C22 . H20 . 112.8(30) no
H19 . C22 . H20 . 112.7(41) no
C22 . C23 . C24 . 114.6(4) yes
C22 . C23 . H21 . 108.5(27) no
C24 . C23 . H21 . 110.2(28) no
C22 . C23 . H22 . 106.1(25) no
C24 . C23 . H22 . 111.4(26) no
H21 . C23 . H22 . 105.7(38) no
S16 . C24 . C23 . 114.9(3) yes
S16 . C24 . H23 . 107.4(33) no
C23 . C24 . H23 . 109.8(31) no
S16 . C24 . H24 . 102.3(32) no
C23 . C24 . H24 . 114.2(33) no
H23 . C24 . H24 . 107.6(40) no

loop_
_geom_bond_atom_site_label_1
_geom_bond_site_symmetry_1
_geom_bond_atom_site_label_2
_geom_bond_site_symmetry_2
_geom_bond_distance
_geom_bond_publ_flag
Ga1 . Cl1 . 2.1655(15) yes
Ga1 . Cl2 . 2.1566(16) yes
Ga1 . Cl3 . 2.1657(15) yes
Ga1 . Cl4 . 2.1603(15) yes
S1 . C1 . 1.804(5) yes
S1 . C4 . 1.751(4) yes
S2 . C3 . 1.813(5) yes
S2 . C4 . 1.761(4) yes
S3 . C5 . 1.770(4) yes
S3 . C6 . 1.734(4) yes
S4 . C5 . 1.763(4) yes
S4 . C7 . 1.733(4) yes
S5 . C6 . 1.732(4) yes
S5 . C8 . 1.754(4) yes
S6 . C7 . 1.732(4) yes
S6 . C8 . 1.755(4) yes
S7 . C9 . 1.740(4) yes
S7 . C10 . 1.807(5) yes
S8 . C9 . 1.739(4) yes
S8 . C12 . 1.806(5) yes
S9 . C13 . 1.807(5) yes
S9 . C16 . 1.759(4) yes
S10 . C15 . 1.817(5) yes
S10 . C16 . 1.758(4) yes
S11 . C17 . 1.767(4) yes
S11 . C18 . 1.737(4) yes
S12 . C17 . 1.764(4) yes
S12 . C19 . 1.732(4) yes
S13 . C18 . 1.731(4) yes
S13 . C20 . 1.762(4) yes
S14 . C19 . 1.731(4) yes
S14 . C20 . 1.759(4) yes
S15 . C21 . 1.732(4) yes
S15 . C22 . 1.812(5) yes
S16 . C21 . 1.753(4) yes
S16 . C24 . 1.816(5) yes
C1 . C2 . 1.524(8) yes
C1 . H1 . 1.06(4) no
C1 . H2 . 0.86(5) no
C2 . C3 . 1.512(8) yes
C2 . H3 . 0.97(5) no
C2 . H4 . 1.00(4) no
C3 . H5 . 0.91(5) no
C3 . H6 . 0.96(4) no
C4 . C5 . 1.344(6) yes
C6 . C7 . 1.355(6) yes
C8 . C9 . 1.372(6) yes
C10 . C11 . 1.507(7) yes
C10 . H7 . 0.91(5) no
C10 . H8 . 0.86(4) no
C11 . C12 . 1.513(7) yes
C11 . H9 . 0.93(4) no
C11 . H10 . 0.99(5) no
C12 . H11 . 1.01(4) no
C12 . H12 . 0.96(5) no
C13 . C14 . 1.512(7) yes
C13 . H13 . 0.91(4) no
C13 . H14 . 0.95(5) no
C14 . C15 . 1.510(8) yes
C14 . H15 . 0.99(5) no
C14 . H16 . 0.96(4) no
C15 . H17 . 0.98(5) no
C15 . H18 . 0.97(4) no
C16 . C17 . 1.344(6) yes
C18 . C19 . 1.350(6) yes
C20 . C21 . 1.360(6) yes
C22 . C23 . 1.503(6) yes
C22 . H19 . 0.96(5) no
C22 . H20 . 0.94(4) no
C23 . C24 . 1.498(7) yes
C23 . H21 . 1.03(4) no
C23 . H22 . 1.06(5) no
C24 . H23 . 0.94(4) no
C24 . H24 . 0.94(5) no
